data_7213604
loop_
_publ_author_name
'Puttreddy, Rakesh'
'Steel, Peter J.'

_publ_section_title
;
 Pyridine N-oxide: a hyperdentate argentophile
;
_journal_issue 4
_journal_name_full CrystEngComm
_journal_page_first 556
_journal_paper_doi 10.1039/c3ce42030b
_journal_volume 16
_journal_year 2014
_chemical_formula_sum 'C12 H10 Ag2 F6 N2 O8 S2'
_chemical_formula_weight 704.10
_chemical_name_common 4
_chemical_name_systematic
; 
 ? 
;
_space_group_IT_number 2
_symmetry_cell_setting triclinic
_symmetry_space_group_name_Hall '-P 1'
_symmetry_space_group_name_H-M 'P -1'
_atom_sites_solution_hydrogens geom
_atom_sites_solution_primary direct
_atom_sites_solution_secondary difmap
_audit_creation_method SHELXL-97
_cell_angle_alpha 86.5046(10)
_cell_angle_beta 81.1991(9)
_cell_angle_gamma 88.2690(9)
_cell_formula_units_Z 2
_cell_length_a 8.26718(8)
_cell_length_b 10.26639(13)
_cell_length_c 11.74637(13)
_cell_measurement_temperature 120(2)
_cell_volume 983.171(19)
_computing_structure_refinement 'SHELXL-97 (Sheldrick, 2008)'
_computing_structure_solution 'SHELXS-97 (Sheldrick, 2008)'
_diffrn_ambient_temperature 120(2)
_diffrn_measured_fraction_theta_full 0.999
_diffrn_measured_fraction_theta_max 0.999
_diffrn_radiation_monochromator graphite
_diffrn_radiation_source 'fine-focus sealed tube'
_diffrn_radiation_type MoK\a
_diffrn_radiation_wavelength 0.71073
_diffrn_reflns_av_R_equivalents 0.0528
_diffrn_reflns_av_sigmaI/netI 0.0128
_diffrn_reflns_limit_h_max 10
_diffrn_reflns_limit_h_min -10
_diffrn_reflns_limit_k_max 13
_diffrn_reflns_limit_k_min -13
_diffrn_reflns_limit_l_max 15
_diffrn_reflns_limit_l_min -15
_diffrn_reflns_number 148021
_diffrn_reflns_theta_full 27.50
_diffrn_reflns_theta_max 27.50
_diffrn_reflns_theta_min 2.73
_exptl_absorpt_coefficient_mu 2.306
_exptl_absorpt_correction_T_max 0.901
_exptl_absorpt_correction_T_min 0.801
_exptl_absorpt_correction_type multi-scan
_exptl_absorpt_process_details sadabs
_exptl_crystal_colour Colourless
_exptl_crystal_density_diffrn 2.378
_exptl_crystal_density_method 'not measured'
_exptl_crystal_description Plate
_exptl_crystal_F_000 680
_exptl_crystal_size_max 0.20
_exptl_crystal_size_mid 0.16
_exptl_crystal_size_min 0.09
_refine_diff_density_max 0.717
_refine_diff_density_min -0.542
_refine_diff_density_rms 0.085
_refine_ls_extinction_method none
_refine_ls_goodness_of_fit_ref 1.095
_refine_ls_hydrogen_treatment constr
_refine_ls_matrix_type full
_refine_ls_number_parameters 289
_refine_ls_number_reflns 4520
_refine_ls_number_restraints 0
_refine_ls_restrained_S_all 1.095
_refine_ls_R_factor_all 0.0239
_refine_ls_R_factor_gt 0.0206
_refine_ls_shift/su_max 0.003
_refine_ls_shift/su_mean 0.000
_refine_ls_structure_factor_coef Fsqd
_refine_ls_weighting_details 'calc w=1/[\s^2^(Fo^2^)+(0.0193P)^2^+1.6210P] where P=(Fo^2^+2Fc^2^)/3'
_refine_ls_weighting_scheme calc
_refine_ls_wR_factor_gt 0.0476
_refine_ls_wR_factor_ref 0.0500
_reflns_number_gt 4140
_reflns_number_total 4516
_reflns_threshold_expression >2sigma(I)
_cod_data_source_file c3ce42030b.txt
_cod_data_source_block 3rpu142
_cod_depositor_comments
;
The following automatic conversions were performed:

'_symmetry_cell_setting' value 'Triclinic' changed to 'triclinic'
according to
/usr/data/users/saulius/automatic-downloads/current/RSC/lib/dictionaries/cif_core.dic
dictionary named 'cif_core.dic' version 2.4.2 from 2011-04-26.

Automatic conversion script
Id: cif_fix_values 2281 2013-09-26 08:29:07Z andrius 
;
_cod_original_cell_volume 983.172(19)
_cod_original_sg_symbol_H-M P-1
_cod_database_code 7213604

loop_
_symmetry_equiv_pos_as_xyz
'x, y, z'
'-x, -y, -z'

loop_
_atom_site_label
_atom_site_type_symbol
_atom_site_fract_x
_atom_site_fract_y
_atom_site_fract_z
_atom_site_U_iso_or_equiv
_atom_site_adp_type
_atom_site_occupancy
_atom_site_symmetry_multiplicity
_atom_site_calc_flag
_atom_site_refinement_flags
Ag1 Ag 0.11033(2) 0.885213(16) 0.089435(14) 0.01608(5) Uani 1 1 d .
Ag2 Ag 0.38475(2) 1.072407(16) -0.085811(14) 0.01883(5) Uani 1 1 d .
F1 F -0.2939(2) 0.74049(17) 0.51287(12) 0.0325(4) Uani 1 1 d .
F2 F -0.2996(2) 0.58429(16) 0.40056(15) 0.0368(4) Uani 1 1 d .
F3 F -0.07575(19) 0.62545(16) 0.46127(12) 0.0299(3) Uani 1 1 d .
F4 F 0.2964(2) 0.58396(18) -0.21747(16) 0.0406(4) Uani 1 1 d .
F5 F 0.4904(2) 0.51091(15) -0.12739(14) 0.0372(4) Uani 1 1 d .
F6 F 0.5407(2) 0.64993(19) -0.27028(14) 0.0419(4) Uani 1 1 d .
O1 O 0.11326(19) 1.11106(15) 0.01791(13) 0.0168(3) Uani 1 1 d .
O2 O 0.6611(2) 1.07046(16) -0.17961(14) 0.0212(3) Uani 1 1 d .
O3 O -0.3108(2) 0.8343(2) 0.27111(17) 0.0352(5) Uani 1 1 d .
O4 O -0.0665(3) 0.89278(19) 0.3458(2) 0.0395(5) Uani 1 1 d .
O5 O -0.0530(2) 0.71491(19) 0.21916(15) 0.0300(4) Uani 1 1 d .
O6 O 0.5446(2) 0.76760(19) -0.04478(17) 0.0293(4) Uani 1 1 d .
O7 O 0.3333(3) 0.85499(18) -0.15225(19) 0.0355(5) Uani 1 1 d .
N1 N 0.0982(2) 1.20540(17) 0.09417(16) 0.0140(3) Uani 1 1 d .
N2 N 0.6701(2) 1.1256(2) -0.28636(17) 0.0212(4) Uani 1 1 d .
S1 S -0.15413(7) 0.79360(6) 0.30104(5) 0.01985(12) Uani 1 1 d .
S2 S 0.38975(7) 0.74813(5) -0.08160(5) 0.01864(11) Uani 1 1 d .
C1 C 0.0605(3) 1.1727(2) 0.20780(19) 0.0184(4) Uani 1 1 d .
H1 H 0.0435 1.0840 0.2337 0.022 Uiso 1 1 calc R
C2 C 0.0466(3) 1.2680(2) 0.2861(2) 0.0223(5) Uani 1 1 d .
H2 H 0.0214 1.2453 0.3663 0.027 Uiso 1 1 calc R
C3 C 0.0695(3) 1.3974(2) 0.2476(2) 0.0235(5) Uani 1 1 d .
H3 H 0.0604 1.4640 0.3010 0.028 Uiso 1 1 calc R
C4 C 0.1057(3) 1.4283(2) 0.1305(2) 0.0227(5) Uani 1 1 d .
H4 H 0.1204 1.5166 0.1027 0.027 Uiso 1 1 calc R
C5 C 0.1203(3) 1.3300(2) 0.0543(2) 0.0185(4) Uani 1 1 d .
H5 H 0.1459 1.3504 -0.0263 0.022 Uiso 1 1 calc R
C6 C 0.6746(4) 1.0492(4) -0.3748(3) 0.0421(8) Uani 1 1 d .
H6 H 0.6709 0.9570 -0.3624 0.050 Uiso 1 1 calc R
C7 C 0.6850(4) 1.1084(6) -0.4862(3) 0.0698(15) Uani 1 1 d .
H7 H 0.6905 1.0566 -0.5511 0.084 Uiso 1 1 calc R
C8 C 0.6871(4) 1.2431(6) -0.5008(3) 0.0682(15) Uani 1 1 d .
H8 H 0.6922 1.2844 -0.5758 0.082 Uiso 1 1 calc R
C9 C 0.6820(4) 1.3161(4) -0.4080(3) 0.0529(10) Uani 1 1 d .
H9 H 0.6843 1.4086 -0.4179 0.063 Uiso 1 1 calc R
C10 C 0.6733(3) 1.2562(3) -0.2999(3) 0.0303(6) Uani 1 1 d .
H10 H 0.6696 1.3071 -0.2346 0.036 Uiso 1 1 calc R
C11 C -0.2094(3) 0.6799(2) 0.42525(19) 0.0194(4) Uani 1 1 d .
C12 C 0.4314(3) 0.6157(2) -0.1790(2) 0.0224(5) Uani 1 1 d .
O8 O 0.2645(2) 0.69530(17) 0.00674(16) 0.0295(4) Uani 1 1 d .

loop_
_atom_site_aniso_label
_atom_site_aniso_U_11
_atom_site_aniso_U_22
_atom_site_aniso_U_33
_atom_site_aniso_U_23
_atom_site_aniso_U_13
_atom_site_aniso_U_12
Ag1 0.01575(9) 0.01619(8) 0.01671(8) -0.00080(6) -0.00386(6) -0.00016(6)
Ag2 0.01785(9) 0.01994(9) 0.01822(9) 0.00015(6) -0.00167(7) -0.00063(6)
F1 0.0316(8) 0.0462(10) 0.0171(7) -0.0018(6) 0.0030(6) 0.0081(7)
F2 0.0449(10) 0.0285(8) 0.0377(9) 0.0072(7) -0.0082(8) -0.0180(7)
F3 0.0314(8) 0.0366(8) 0.0217(7) 0.0043(6) -0.0086(6) 0.0115(7)
F4 0.0280(8) 0.0479(10) 0.0518(11) -0.0235(8) -0.0165(8) 0.0002(7)
F5 0.0533(11) 0.0242(8) 0.0351(9) -0.0078(6) -0.0110(8) 0.0168(7)
F6 0.0394(10) 0.0589(12) 0.0243(8) -0.0069(8) 0.0073(7) -0.0040(8)
O1 0.0191(8) 0.0161(7) 0.0159(7) -0.0043(6) -0.0035(6) -0.0015(6)
O2 0.0187(8) 0.0249(8) 0.0205(8) 0.0037(6) -0.0063(7) -0.0025(6)
O3 0.0204(9) 0.0514(12) 0.0300(10) 0.0200(9) -0.0021(8) 0.0073(8)
O4 0.0350(11) 0.0246(10) 0.0571(14) -0.0017(9) 0.0000(10) -0.0110(8)
O5 0.0319(10) 0.0356(10) 0.0191(8) 0.0031(7) 0.0032(7) 0.0087(8)
O6 0.0191(9) 0.0343(10) 0.0372(10) -0.0140(8) -0.0082(8) 0.0003(7)
O7 0.0402(11) 0.0190(9) 0.0497(12) 0.0046(8) -0.0178(10) 0.0012(8)
N1 0.0124(8) 0.0141(8) 0.0166(9) -0.0032(7) -0.0039(7) -0.0016(6)
N2 0.0133(9) 0.0306(11) 0.0192(9) 0.0006(8) -0.0031(8) 0.0031(8)
S1 0.0165(3) 0.0204(3) 0.0205(3) 0.0068(2) 0.0004(2) 0.0012(2)
S2 0.0150(3) 0.0154(2) 0.0256(3) -0.0019(2) -0.0029(2) -0.00045(19)
C1 0.0168(11) 0.0194(11) 0.0189(11) -0.0004(8) -0.0021(9) -0.0023(8)
C2 0.0194(11) 0.0264(12) 0.0215(11) -0.0053(9) -0.0026(9) 0.0001(9)
C3 0.0182(11) 0.0232(12) 0.0307(13) -0.0120(10) -0.0055(10) 0.0015(9)
C4 0.0196(11) 0.0151(10) 0.0346(13) -0.0026(9) -0.0078(10) -0.0001(8)
C5 0.0161(10) 0.0184(10) 0.0210(11) 0.0014(8) -0.0035(9) -0.0011(8)
C6 0.0341(16) 0.062(2) 0.0343(15) -0.0230(14) -0.0151(13) 0.0247(14)
C7 0.0342(18) 0.150(5) 0.0272(16) -0.031(2) -0.0092(14) 0.039(2)
C8 0.0215(16) 0.134(4) 0.040(2) 0.041(2) 0.0032(14) 0.015(2)
C9 0.0266(16) 0.075(3) 0.054(2) 0.0401(19) -0.0112(15) -0.0091(15)
C10 0.0191(12) 0.0284(13) 0.0430(15) 0.0138(11) -0.0087(11) -0.0054(10)
C11 0.0205(11) 0.0220(11) 0.0154(10) 0.0012(8) -0.0030(9) -0.0005(9)
C12 0.0204(11) 0.0277(12) 0.0201(11) -0.0031(9) -0.0059(9) 0.0015(9)
O8 0.0275(10) 0.0220(9) 0.0352(10) -0.0080(7) 0.0100(8) -0.0034(7)

loop_
_atom_type_symbol
_atom_type_description
_atom_type_scat_dispersion_real
_atom_type_scat_dispersion_imag
_atom_type_scat_source
C C 0.0033 0.0016 'International Tables Vol C Tables 4.2.6.8 and 6.1.1.4'
H H 0.0000 0.0000 'International Tables Vol C Tables 4.2.6.8 and 6.1.1.4'
N N 0.0061 0.0033 'International Tables Vol C Tables 4.2.6.8 and 6.1.1.4'
O O 0.0106 0.0060 'International Tables Vol C Tables 4.2.6.8 and 6.1.1.4'
S S 0.1246 0.1234 'International Tables Vol C Tables 4.2.6.8 and 6.1.1.4'
Ag Ag -0.8971 1.1015 'International Tables Vol C Tables 4.2.6.8 and 6.1.1.4'
F F 0.0171 0.0103 'International Tables Vol C Tables 4.2.6.8 and 6.1.1.4'

loop_
_geom_angle_atom_site_label_1
_geom_angle_atom_site_label_2
_geom_angle_atom_site_label_3
_geom_angle
_geom_angle_site_symmetry_1
_geom_angle_site_symmetry_3
O2 Ag1 O1 167.42(5) 2_675 2_575
O2 Ag1 O1 87.69(5) 2_675 .
O1 Ag1 O1 79.76(6) 2_575 .
O2 Ag1 O8 88.32(6) 2_675 .
O1 Ag1 O8 98.97(6) 2_575 .
O1 Ag1 O8 129.53(6) . .
O2 Ag1 O5 106.48(6) 2_675 .
O1 Ag1 O5 84.58(6) 2_575 .
O1 Ag1 O5 144.57(6) . .
O8 Ag1 O5 84.10(6) . .
O2 Ag2 O1 170.33(5) . .
O2 Ag2 O6 89.52(6) . 2_675
O1 Ag2 O6 81.80(5) . 2_675
O2 Ag2 O7 92.63(7) . .
O1 Ag2 O7 97.01(6) . .
O6 Ag2 O7 157.62(7) 2_675 .
O2 Ag2 O3 86.80(6) . 2_575
O1 Ag2 O3 93.06(6) . 2_575
O6 Ag2 O3 115.29(7) 2_675 2_575
O7 Ag2 O3 87.07(7) . 2_575
O2 Ag2 Ag2 70.82(4) . 2_675
O1 Ag2 Ag2 110.00(4) . 2_675
O6 Ag2 Ag2 71.57(5) 2_675 2_675
O7 Ag2 Ag2 88.13(4) . 2_675
O3 Ag2 Ag2 156.86(4) 2_575 2_675
N1 O1 Ag1 112.19(11) . 2_575
N1 O1 Ag1 118.95(12) . .
Ag1 O1 Ag1 100.24(6) 2_575 .
N1 O1 Ag2 116.41(12) . .
Ag1 O1 Ag2 117.45(6) 2_575 .
Ag1 O1 Ag2 88.73(5) . .
N2 O2 Ag1 113.14(13) . 2_675
N2 O2 Ag2 110.07(12) . .
Ag1 O2 Ag2 124.44(7) 2_675 .
S1 O3 Ag2 130.22(11) . 2_575
S1 O5 Ag1 102.21(10) . .
S2 O6 Ag2 128.75(11) . 2_675
S2 O7 Ag2 113.27(11) . .
C5 N1 C1 121.72(19) . .
C5 N1 O1 118.82(18) . .
C1 N1 O1 119.46(18) . .
C6 N2 O2 119.0(2) . .
C6 N2 C10 122.7(3) . .
O2 N2 C10 118.3(2) . .
O3 S1 O4 115.24(13) . .
O3 S1 O5 115.76(12) . .
O4 S1 O5 113.86(13) . .
O3 S1 C11 102.61(11) . .
O4 S1 C11 103.56(12) . .
O5 S1 C11 103.41(11) . .
O6 S2 O8 115.14(12) . .
O6 S2 O7 114.87(12) . .
O8 S2 O7 113.94(12) . .
O6 S2 C12 103.89(11) . .
O8 S2 C12 102.79(11) . .
O7 S2 C12 104.12(12) . .
N1 C1 C2 119.8(2) . .
N1 C1 H1 120.1 . .
C2 C1 H1 120.1 . .
C1 C2 C3 119.8(2) . .
C1 C2 H2 120.1 . .
C3 C2 H2 120.1 . .
C4 C3 C2 119.2(2) . .
C4 C3 H3 120.4 . .
C2 C3 H3 120.4 . .
C5 C4 C3 119.6(2) . .
C5 C4 H4 120.2 . .
C3 C4 H4 120.2 . .
N1 C5 C4 119.9(2) . .
N1 C5 H5 120.0 . .
C4 C5 H5 120.0 . .
N2 C6 C7 118.4(4) . .
N2 C6 H6 120.8 . .
C7 C6 H6 120.8 . .
C8 C7 C6 119.2(4) . .
C8 C7 H7 120.4 . .
C6 C7 H7 120.4 . .
C9 C8 C7 120.0(3) . .
C9 C8 H8 120.0 . .
C7 C8 H8 120.0 . .
C8 C9 C10 119.8(4) . .
C8 C9 H9 120.1 . .
C10 C9 H9 120.1 . .
N2 C10 C9 119.9(3) . .
N2 C10 H10 120.1 . .
C9 C10 H10 120.1 . .
F2 C11 F1 107.9(2) . .
F2 C11 F3 107.46(19) . .
F1 C11 F3 107.77(18) . .
F2 C11 S1 111.67(16) . .
F1 C11 S1 110.94(16) . .
F3 C11 S1 110.96(16) . .
F5 C12 F4 108.6(2) . .
F5 C12 F6 107.4(2) . .
F4 C12 F6 107.4(2) . .
F5 C12 S2 111.41(16) . .
F4 C12 S2 110.68(17) . .
F6 C12 S2 111.22(18) . .
S2 O8 Ag1 105.76(9) . .

loop_
_geom_bond_atom_site_label_1
_geom_bond_atom_site_label_2
_geom_bond_distance
_geom_bond_site_symmetry_2
Ag1 O2 2.3714(16) 2_675
Ag1 O1 2.3899(15) 2_575
Ag1 O1 2.4170(15) .
Ag1 O8 2.4639(17) .
Ag1 O5 2.5279(19) .
Ag2 O2 2.3798(17) .
Ag2 O1 2.4182(16) .
Ag2 O6 2.4558(18) 2_675
Ag2 O7 2.4787(19) .
Ag2 O3 2.4794(18) 2_575
Ag2 Ag2 3.2472(3) 2_675
F1 C11 1.329(3) .
F2 C11 1.323(3) .
F3 C11 1.337(3) .
F4 C12 1.323(3) .
F5 C12 1.320(3) .
F6 C12 1.329(3) .
O1 N1 1.349(2) .
O1 Ag1 2.3898(15) 2_575
O2 N2 1.336(2) .
O2 Ag1 2.3714(16) 2_675
O3 S1 1.4366(18) .
O3 Ag2 2.4794(18) 2_575
O4 S1 1.437(2) .
O5 S1 1.4438(19) .
O6 S2 1.4360(18) .
O6 Ag2 2.4558(17) 2_675
O7 S2 1.4445(19) .
N1 C5 1.343(3) .
N1 C1 1.347(3) .
N2 C6 1.335(3) .
N2 C10 1.341(3) .
S1 C11 1.822(2) .
S2 O8 1.4422(19) .
S2 C12 1.821(2) .
C1 C2 1.373(3) .
C1 H1 0.9500 .
C2 C3 1.386(4) .
C2 H2 0.9500 .
C3 C4 1.381(4) .
C3 H3 0.9500 .
C4 C5 1.380(3) .
C4 H4 0.9500 .
C5 H5 0.9500 .
C6 C7 1.401(5) .
C6 H6 0.9500 .
C7 C8 1.384(7) .
C7 H7 0.9500 .
C8 C9 1.354(7) .
C8 H8 0.9500 .
C9 C10 1.370(4) .
C9 H9 0.9500 .
C10 H10 0.9500 .
